data_7042342
loop_
_publ_author_name
'R\"uhlig, Karoline'
'Abylaikhan, Akerke'
'Aliabadi, Azar'
'Kataev, Vladislav'
'Liebing, Simon'
'Schwalbe, Sebastian'
'Trepte, Kai'
'Ludt, Christian'
'Kortus, Jens'
'B\"uchner, Bernd'
'R\"uffer, Tobias'
'Lang, Heinrich'

_publ_section_title
;
 Ni(II) formate complexes with bi- and tridentate nitrogen-donor ligands:
 synthesis, characterization, and magnetic and thermal properties.
;
_journal_issue 12
_journal_name_full 'Dalton transactions (Cambridge, England : 2003)'
_journal_page_first 3963
_journal_page_last 3979
_journal_paper_doi 10.1039/c6dt04556a
_journal_volume 46
_journal_year 2017
_chemical_formula_moiety 'C16 H38 N4 Ni2 O9'
_chemical_formula_sum 'C16 H38 N4 Ni2 O9'
_chemical_formula_weight 547.92
_chemical_name_systematic
;
 ?
;
_space_group_crystal_system monoclinic
_space_group_IT_number 15
_space_group_name_Hall '-C 2yc'
_space_group_name_H-M_alt 'C 1 2/c 1'
_symmetry_space_group_name_Hall '-C 2yc'
_symmetry_space_group_name_H-M 'C 1 2/c 1'
_atom_sites_solution_hydrogens mixed
_audit_creation_method SHELXL-2013
_audit_update_record
;
2016-11-25 deposited with the CCDC.
2017-02-16 downloaded from the CCDC.
;
_cell_angle_alpha 90
_cell_angle_beta 108.680(5)
_cell_angle_gamma 90
_cell_formula_units_Z 16
_cell_length_a 26.9488(11)
_cell_length_b 13.7861(5)
_cell_length_c 27.4426(14)
_cell_measurement_reflns_used 7945
_cell_measurement_temperature 100
_cell_measurement_theta_max 28.0887
_cell_measurement_theta_min 2.9501
_cell_volume 9658.4(8)
_computing_cell_refinement
;
CrysAlisPro, Agilent Technologies,
Version 1.171.35.19 (release 27-10-2011 CrysAlis171 .NET)
(compiled Oct 27 2011,15:02:11)
;
_computing_data_collection
;
CrysAlisPro, Agilent Technologies,
Version 1.171.35.19 (release 27-10-2011 CrysAlis171 .NET)
(compiled Oct 27 2011,15:02:11)
;
_computing_data_reduction
;
CrysAlisPro, Agilent Technologies,
Version 1.171.35.19 (release 27-10-2011 CrysAlis171 .NET)
(compiled Oct 27 2011,15:02:11)
;
_computing_structure_refinement 'SHELXL-2013 (Sheldrick, 2013)'
_computing_structure_solution 'SHELXS-97 (Sheldrick, 1997)'
_diffrn_ambient_temperature 100
_diffrn_measured_fraction_theta_full 0.991
_diffrn_measured_fraction_theta_max 0.991
_diffrn_measurement_device_type 'oxford gemini s'
_diffrn_measurement_method '\w scans'
_diffrn_radiation_monochromator graphite
_diffrn_radiation_source 'fine-focus sealed tube'
_diffrn_radiation_type MoK\a
_diffrn_radiation_wavelength 0.71073
_diffrn_reflns_av_R_equivalents 0.0450
_diffrn_reflns_av_unetI/netI 0.0527
_diffrn_reflns_Laue_measured_fraction_full 0.991
_diffrn_reflns_Laue_measured_fraction_max 0.991
_diffrn_reflns_limit_h_max 31
_diffrn_reflns_limit_h_min -32
_diffrn_reflns_limit_k_max 16
_diffrn_reflns_limit_k_min -16
_diffrn_reflns_limit_l_max 32
_diffrn_reflns_limit_l_min -31
_diffrn_reflns_number 23504
_diffrn_reflns_point_group_measured_fraction_full 0.991
_diffrn_reflns_point_group_measured_fraction_max 0.991
_diffrn_reflns_theta_full 25.000
_diffrn_reflns_theta_max 24.998
_diffrn_reflns_theta_min 3.057
_diffrn_standards_decay_% 0
_diffrn_standards_interval_count 50
_diffrn_standards_interval_time 5
_diffrn_standards_number 1
_exptl_absorpt_coefficient_mu 1.610
_exptl_absorpt_correction_T_max 1.00000
_exptl_absorpt_correction_T_min 0.93654
_exptl_absorpt_correction_type multi-scan
_exptl_absorpt_process_details
;
CrysAlisPro, Agilent Technologies,
Version 1.171.35.19 (release 27-10-2011 CrysAlis171 .NET)
(compiled Oct 27 2011,15:02:11)
Empirical absorption correction using spherical harmonics,
 implemented in SCALE3 ABSPACK scaling algorithm.
;
_exptl_crystal_colour green
_exptl_crystal_density_diffrn 1.507
_exptl_crystal_description block
_exptl_crystal_F_000 4640
_exptl_crystal_size_max 0.34
_exptl_crystal_size_mid 0.34
_exptl_crystal_size_min 0.30
_refine_diff_density_max 0.579
_refine_diff_density_min -0.450
_refine_diff_density_rms 0.077
_refine_ls_extinction_method none
_refine_ls_goodness_of_fit_ref 1.037
_refine_ls_hydrogen_treatment mixed
_refine_ls_matrix_type full
_refine_ls_number_parameters 585
_refine_ls_number_reflns 8424
_refine_ls_number_restraints 20
_refine_ls_restrained_S_all 8.148
_refine_ls_R_factor_all 0.0501
_refine_ls_R_factor_gt 0.0369
_refine_ls_shift/su_max 0.004
_refine_ls_shift/su_mean 0.000
_refine_ls_structure_factor_coef Fsqd
_refine_ls_weighting_details 'w=1/[\s^2^(Fo^2^)+(0.0415P)^2^] where P=(Fo^2^+2Fc^2^)/3'
_refine_ls_weighting_scheme calc
_refine_ls_wR_factor_gt 0.0843
_refine_ls_wR_factor_ref 0.0906
_reflns_Friedel_coverage 0.000
_reflns_number_gt 6864
_reflns_number_total 8424
_reflns_threshold_expression 'I > 2\s(I)'
_cod_data_source_file c6dt04556a2.cif
_cod_data_source_block shelx
_cod_depositor_comments 'Adding full bibliography for 7042340--7042344.cif.'
_cod_database_code 7042342
_shelx_space_group_comment
;
The symmetry employed for this shelxl refinement is uniquely defined
by the following loop, which should always be used as a source of
symmetry information in preference to the above space-group names.
They are only intended as comments.
;
_shelxl_version_number 2013-4

loop_
_space_group_symop_operation_xyz
'x, y, z'
'-x, y, -z+1/2'
'x+1/2, y+1/2, z'
'-x+1/2, y+1/2, -z+1/2'
'-x, -y, -z'
'x, -y, z-1/2'
'-x+1/2, -y+1/2, -z'
'x+1/2, -y+1/2, z-1/2'

loop_
_atom_site_label
_atom_site_type_symbol
_atom_site_fract_x
_atom_site_fract_y
_atom_site_fract_z
_atom_site_U_iso_or_equiv
_atom_site_adp_type
_atom_site_occupancy
_atom_site_site_symmetry_order
_atom_site_calc_flag
_atom_site_refinement_flags_posn
_atom_site_refinement_flags_adp
_atom_site_refinement_flags_occupancy
_atom_site_disorder_assembly
_atom_site_disorder_group
C2 C 0.92052(11) -0.3668(2) 0.72293(11) 0.0204(7) Uani 1 1 d . . . . .
H2A H 0.9474 -0.4123 0.7314 0.024 Uiso 1 1 calc R U . . .
C1 C 0.90293(10) -0.1041(2) 0.67967(11) 0.0182(6) Uani 1 1 d . . . . .
H1A H 0.9203 -0.0493 0.6738 0.022 Uiso 1 1 calc R U . . .
C8 C 0.91594(11) -0.0657(2) 0.84640(11) 0.0235(7) Uani 1 1 d . . . . .
H8A H 0.9269 -0.0181 0.8259 0.028 Uiso 1 1 calc R U . . .
H8B H 0.9337 -0.0514 0.8824 0.028 Uiso 1 1 calc R U . . .
C3 C 0.79873(11) -0.3501(2) 0.78605(12) 0.0230(7) Uani 1 1 d . . . . .
H3A H 0.7890 -0.3884 0.8094 0.028 Uiso 1 1 calc DR U . . .
C9 C 0.93437(12) -0.2312(2) 0.87698(11) 0.0265(7) Uani 1 1 d . . . . .
H9A H 0.9008 -0.2357 0.8821 0.040 Uiso 1 1 calc R U . . .
H9B H 0.9598 -0.2075 0.9078 0.040 Uiso 1 1 calc R U . . .
H9C H 0.9447 -0.2942 0.8689 0.040 Uiso 1 1 calc R U . . .
C20 C 0.87730(13) 0.3526(2) 0.49099(12) 0.0300(8) Uani 1 1 d . . . . .
H20 H 0.8525 0.3874 0.4656 0.036 Uiso 1 1 calc R U . . .
C13 C 0.84361(11) -0.4161(2) 0.55550(11) 0.0213(7) Uani 1 1 d . . . . .
H13A H 0.8670 -0.4595 0.5802 0.026 Uiso 1 1 calc R U . . .
H13B H 0.8445 -0.4333 0.5215 0.026 Uiso 1 1 calc R U . . .
C17 C 0.98764(11) 0.1317(2) 0.67405(11) 0.0211(7) Uani 1 1 d . . . . .
H17 H 0.9933 0.0865 0.7004 0.025 Uiso 1 1 calc R U . . .
C23 C 1.11310(13) 0.4389(2) 0.68740(12) 0.0306(8) Uani 1 1 d . . . . .
H23A H 1.1479 0.4561 0.7096 0.037 Uiso 1 1 calc R U . . .
H23B H 1.0884 0.4841 0.6939 0.037 Uiso 1 1 calc R U . . .
C18 C 0.94048(11) 0.3912(2) 0.64740(11) 0.0203(7) Uani 1 1 d . . . . .
H18 H 0.9305 0.4462 0.6615 0.024 Uiso 1 1 calc R U . . .
C15 C 0.80562(12) -0.4869(2) 0.64463(11) 0.0242(7) Uani 1 1 d . . . . .
H15A H 0.8413 -0.5003 0.6473 0.036 Uiso 1 1 calc R U . . .
H15B H 0.7844 -0.5429 0.6314 0.036 Uiso 1 1 calc R U . . .
H15C H 0.8036 -0.4712 0.6780 0.036 Uiso 1 1 calc R U . . .
C5 C 0.77375(11) -0.1005(2) 0.77385(12) 0.0247(7) Uani 1 1 d . . . . .
H5A H 0.7714 -0.1559 0.7942 0.037 Uiso 1 1 calc R U . . .
H5B H 0.7552 -0.1135 0.7383 0.037 Uiso 1 1 calc R U . . .
H5C H 0.7586 -0.0452 0.7849 0.037 Uiso 1 1 calc R U . . .
C24 C 1.11097(12) 0.4469(2) 0.63227(12) 0.0326(8) Uani 1 1 d . . . . .
H24A H 1.1192 0.5128 0.6253 0.039 Uiso 1 1 calc R U . . .
H24B H 1.1370 0.4042 0.6262 0.039 Uiso 1 1 calc R U . . .
C10 C 0.98275(11) -0.1595(2) 0.82767(11) 0.0253(7) Uani 1 1 d . . . . .
H10A H 0.9815 -0.1164 0.7998 0.038 Uiso 1 1 calc R U . . .
H10B H 0.9928 -0.2231 0.8201 0.038 Uiso 1 1 calc R U . . .
H10C H 1.0079 -0.1360 0.8588 0.038 Uiso 1 1 calc R U . . .
C6 C 0.83061(11) 0.00514(19) 0.74835(12) 0.0250(7) Uani 1 1 d . . . . .
H6A H 0.8126 -0.0093 0.7129 0.038 Uiso 1 1 calc R U . . .
H6B H 0.8663 0.0218 0.7525 0.038 Uiso 1 1 calc R U . . .
H6C H 0.8138 0.0587 0.7590 0.038 Uiso 1 1 calc R U . . .
C22 C 1.08476(12) 0.3422(2) 0.74617(11) 0.0322(8) Uani 1 1 d . . . . .
H22A H 1.0761 0.2781 0.7543 0.048 Uiso 1 1 calc R U . . .
H22B H 1.0548 0.3838 0.7404 0.048 Uiso 1 1 calc R U . . .
H22C H 1.1132 0.3671 0.7743 0.048 Uiso 1 1 calc R U . . .
C19 C 1.07701(13) 0.1545(2) 0.57077(13) 0.0285(8) Uani 1 1 d . . . . .
H19 H 1.1050 0.1205 0.5662 0.034 Uiso 1 1 calc R U . . .
C11 C 0.83884(12) -0.2526(2) 0.52181(11) 0.0248(7) Uani 1 1 d . . . . .
H11A H 0.8506 -0.1871 0.5300 0.037 Uiso 1 1 calc R U . . .
H11B H 0.8013 -0.2548 0.5119 0.037 Uiso 1 1 calc R U . . .
H11C H 0.8500 -0.2755 0.4939 0.037 Uiso 1 1 calc R U . . .
C32 C 0.93022(13) 0.0068(2) 0.55593(12) 0.0306(8) Uani 1 1 d . . . . .
H32A H 0.9646 0.0288 0.5580 0.046 Uiso 1 1 calc R U . . .
H32B H 0.9214 -0.0495 0.5342 0.046 Uiso 1 1 calc R U . . .
H32C H 0.9296 -0.0095 0.5897 0.046 Uiso 1 1 calc R U . . .
C4 C 0.74799(11) -0.1306(2) 0.59752(12) 0.0245(7) Uani 1 1 d . . . . .
H4A H 0.7260 -0.0927 0.5714 0.029 Uiso 1 1 calc DR U . . .
C7 C 0.85756(11) -0.0589(2) 0.83538(11) 0.0261(7) Uani 1 1 d . . . . .
H7A H 0.8468 -0.1047 0.8569 0.031 Uiso 1 1 calc R U . . .
H7B H 0.8485 0.0058 0.8435 0.031 Uiso 1 1 calc R U . . .
C25 C 1.02202(12) 0.5032(2) 0.59017(12) 0.0254(7) Uani 1 1 d . . . . .
H25A H 0.9882 0.4845 0.5674 0.038 Uiso 1 1 calc R U . . .
H25B H 1.0350 0.5573 0.5757 0.038 Uiso 1 1 calc R U . . .
H25C H 1.0190 0.5214 0.6229 0.038 Uiso 1 1 calc R U . . .
C12 C 0.91914(11) -0.3107(2) 0.58002(11) 0.0259(7) Uani 1 1 d . . . . .
H12A H 0.9353 -0.3503 0.6096 0.039 Uiso 1 1 calc R U . . .
H12B H 0.9307 -0.2448 0.5873 0.039 Uiso 1 1 calc R U . . .
H12C H 0.9288 -0.3342 0.5514 0.039 Uiso 1 1 calc R U . . .
C26 C 1.06343(13) 0.3989(2) 0.54575(12) 0.0309(8) Uani 1 1 d . . . . .
H26A H 1.0869 0.3453 0.5486 0.046 Uiso 1 1 calc R U . . .
H26B H 1.0768 0.4548 0.5332 0.046 Uiso 1 1 calc R U . . .
H26C H 1.0296 0.3826 0.5223 0.046 Uiso 1 1 calc R U . . .
C14 C 0.78834(11) -0.4278(2) 0.55753(11) 0.0221(7) Uani 1 1 d . . . . .
H14A H 0.7649 -0.3851 0.5324 0.027 Uiso 1 1 calc R U . . .
H14B H 0.7767 -0.4940 0.5489 0.027 Uiso 1 1 calc R U . . .
C16 C 0.73118(11) -0.3863(2) 0.60659(12) 0.0263(7) Uani 1 1 d . . . . .
H16A H 0.7177 -0.3323 0.5842 0.039 Uiso 1 1 calc R U . . .
H16B H 0.7296 -0.3721 0.6403 0.039 Uiso 1 1 calc R U . . .
H16C H 0.7106 -0.4429 0.5933 0.039 Uiso 1 1 calc R U . . .
C21 C 1.14613(12) 0.2749(2) 0.70999(13) 0.0312(8) Uani 1 1 d . . . . .
H21A H 1.1570 0.2711 0.6800 0.047 Uiso 1 1 calc R U . . .
H21B H 1.1371 0.2113 0.7187 0.047 Uiso 1 1 calc R U . . .
H21C H 1.1742 0.3006 0.7382 0.047 Uiso 1 1 calc R U . . .
C31 C 0.89393(17) 0.1029(2) 0.48204(13) 0.0506(11) Uani 1 1 d . . . . .
H31A H 0.9285 0.1241 0.4841 0.076 Uiso 1 1 calc R U . . .
H31B H 0.8690 0.1523 0.4659 0.076 Uiso 1 1 calc R U . . .
H31C H 0.8857 0.0444 0.4621 0.076 Uiso 1 1 calc R U . . .
C29 C 0.8238(2) 0.0716(4) 0.5723(3) 0.029(2) Uani 0.579(11) 1 d D . P A 1
H29A H 0.8434 0.0304 0.6006 0.035 Uiso 0.579(11) 1 calc R U P A 1
H29B H 0.7872 0.0536 0.5635 0.035 Uiso 0.579(11) 1 calc R U P A 1
C29' C 0.8044(3) 0.1123(6) 0.5448(3) 0.022(3) Uani 0.421(11) 1 d D . P A 2
H29C H 0.7778 0.0725 0.5518 0.026 Uiso 0.421(11) 1 calc R U P A 2
H29D H 0.7871 0.1536 0.5157 0.026 Uiso 0.421(11) 1 calc R U P A 2
C30 C 0.83977(14) 0.0516(3) 0.53140(18) 0.0686(15) Uani 1 1 d D . . . .
H30A H 0.8148 0.0803 0.5011 0.082 Uiso 1 1 calc R U . A 1
H30B H 0.8383 -0.0181 0.5264 0.082 Uiso 1 1 calc R U . A 1
C27 C 0.78971(14) 0.2489(3) 0.57332(18) 0.0690(14) Uani 1 1 d D . . . .
H27A H 0.7854 0.2645 0.5381 0.104 Uiso 1 1 calc R U . . .
H27B H 0.8000 0.3060 0.5941 0.104 Uiso 1 1 calc R U . . .
H27C H 0.7572 0.2250 0.5759 0.104 Uiso 1 1 calc R U . . .
N8 N 0.89183(9) 0.08444(17) 0.53416(9) 0.0228(6) Uani 1 1 d D . . . .
N3 N 0.86145(9) -0.31492(16) 0.56733(9) 0.0194(5) Uani 1 1 d . . . . .
N4 N 0.78639(9) -0.40418(16) 0.60964(9) 0.0188(5) Uani 1 1 d . . . . .
N1 N 0.82934(9) -0.08059(16) 0.78016(9) 0.0188(5) Uani 1 1 d . . . . .
N2 N 0.93088(9) -0.16399(16) 0.83429(9) 0.0189(5) Uani 1 1 d . . . . .
N5 N 1.10031(9) 0.33880(17) 0.69955(9) 0.0213(6) Uani 1 1 d . . . . .
N7 N 0.82958(10) 0.17544(17) 0.59100(9) 0.0254(6) Uani 1 1 d D . . . .
N6 N 1.05874(9) 0.42074(16) 0.59712(9) 0.0204(5) Uani 1 1 d . . . . .
O15 O 1.03328(9) 0.13667(16) 0.53933(9) 0.0409(6) Uani 1 1 d . . . . .
O8 O 0.74706(8) -0.11240(15) 0.64135(8) 0.0301(5) Uani 1 1 d . . . . .
O18 O 0.97370(8) 0.25317(16) 0.56798(8) 0.0200(5) Uani 1 1 d D . . . .
O10 O 1.02730(8) 0.17584(14) 0.67260(8) 0.0245(5) Uani 1 1 d . . . . .
O9 O 0.81208(7) -0.23981(14) 0.69464(7) 0.0181(4) Uani 1 1 d D . . . .
O2 O 0.87914(7) -0.15165(13) 0.64040(7) 0.0212(5) Uani 1 1 d . . . . .
O4 O 0.89635(7) -0.35832(14) 0.67593(7) 0.0218(5) Uani 1 1 d . . . . .
O1 O 0.90687(7) -0.11908(13) 0.72552(7) 0.0188(4) Uani 1 1 d . . . . .
O17 O 0.85978(8) 0.29115(14) 0.51476(8) 0.0254(5) Uani 1 1 d . . . . .
O12 O 0.98867(7) 0.37835(13) 0.65918(7) 0.0206(4) Uani 1 1 d . . . . .
O13 O 0.90349(7) 0.34122(14) 0.61939(7) 0.0230(5) Uani 1 1 d . . . . .
O14 O 1.08828(8) 0.21230(14) 0.60770(8) 0.0254(5) Uani 1 1 d . . . . .
O7 O 0.77439(8) -0.19302(14) 0.58325(7) 0.0221(5) Uani 1 1 d . . . . .
O11 O 0.94118(8) 0.13896(14) 0.64532(7) 0.0243(5) Uani 1 1 d . . . . .
O6 O 0.77459(8) -0.36572(15) 0.74055(8) 0.0294(5) Uani 1 1 d . . . . .
O5 O 0.83440(8) -0.29058(13) 0.80565(8) 0.0229(5) Uani 1 1 d . . . . .
O16 O 0.92391(9) 0.37290(16) 0.49716(9) 0.0382(6) Uani 1 1 d . . . . .
O3 O 0.91380(7) -0.32311(14) 0.76018(7) 0.0219(5) Uani 1 1 d . . . . .
Ni1 Ni 0.87061(2) -0.20446(2) 0.76443(2) 0.01521(10) Uani 1 1 d . . . . .
Ni2 Ni 0.83595(2) -0.27551(2) 0.63151(2) 0.01616(10) Uani 1 1 d . . . . .
Ni3 Ni 1.03709(2) 0.29518(2) 0.63292(2) 0.01665(10) Uani 1 1 d . . . . .
Ni4 Ni 0.90325(2) 0.21536(2) 0.58060(2) 0.01786(10) Uani 1 1 d D . . . .
C28 C 0.83318(15) 0.1555(4) 0.64429(15) 0.0733(15) Uani 1 1 d D . . . .
H28A H 0.8590 0.1062 0.6580 0.110 Uiso 1 1 calc R U . . .
H28B H 0.7998 0.1337 0.6456 0.110 Uiso 1 1 calc R U . . .
H28C H 0.8431 0.2137 0.6643 0.110 Uiso 1 1 calc R U . . .
H1 H 0.7966(13) -0.2876(19) 0.7093(13) 0.057(12) Uiso 1 1 d D . . . .
H2 H 0.7871(12) -0.190(2) 0.6798(14) 0.066(13) Uiso 1 1 d D . . . .
H3 H 0.9932(17) 0.203(3) 0.5547(16) 0.071(14) Uiso 1 1 d . . . . .
H4 H 0.9630(13) 0.295(2) 0.5478(13) 0.031(11) Uiso 1 1 d . . . . .

loop_
_atom_site_aniso_label
_atom_site_aniso_U_11
_atom_site_aniso_U_22
_atom_site_aniso_U_33
_atom_site_aniso_U_23
_atom_site_aniso_U_13
_atom_site_aniso_U_12
C2 0.0179(15) 0.0176(16) 0.0249(18) 0.0005(13) 0.0060(13) 0.0010(12)
C1 0.0136(15) 0.0178(15) 0.0232(17) 0.0002(13) 0.0057(12) -0.0010(12)
C8 0.0209(16) 0.0238(17) 0.0218(17) -0.0064(13) 0.0010(13) -0.0009(13)
C3 0.0242(17) 0.0228(17) 0.0256(18) 0.0014(14) 0.0131(14) -0.0021(14)
C9 0.0260(17) 0.0324(18) 0.0184(17) 0.0047(14) 0.0034(13) 0.0011(14)
C20 0.036(2) 0.0231(18) 0.0227(18) 0.0041(14) -0.0015(15) -0.0005(15)
C13 0.0248(16) 0.0209(16) 0.0181(16) -0.0023(13) 0.0066(13) 0.0007(13)
C17 0.0252(17) 0.0223(16) 0.0143(15) 0.0022(13) 0.0044(13) -0.0039(14)
C23 0.0322(18) 0.0260(18) 0.0291(19) 0.0002(14) 0.0033(14) -0.0079(15)
C18 0.0251(17) 0.0180(16) 0.0184(16) 0.0010(13) 0.0078(13) -0.0010(13)
C15 0.0267(17) 0.0210(16) 0.0264(17) 0.0022(14) 0.0107(13) -0.0019(13)
C5 0.0208(16) 0.0251(17) 0.0303(18) -0.0034(14) 0.0110(13) 0.0068(13)
C24 0.0245(17) 0.0300(19) 0.040(2) 0.0092(16) 0.0052(15) -0.0066(15)
C10 0.0151(15) 0.0347(18) 0.0230(17) -0.0055(14) 0.0016(12) -0.0014(14)
C6 0.0218(16) 0.0192(16) 0.0337(19) 0.0019(14) 0.0083(14) 0.0019(13)
C22 0.0264(18) 0.050(2) 0.0179(17) -0.0020(16) 0.0044(14) -0.0022(16)
C19 0.0313(19) 0.0206(17) 0.041(2) -0.0009(16) 0.0225(17) 0.0028(14)
C11 0.0287(17) 0.0270(17) 0.0194(16) 0.0014(14) 0.0089(13) -0.0020(14)
C32 0.045(2) 0.0228(17) 0.0228(18) -0.0018(14) 0.0091(15) 0.0036(15)
C4 0.0188(16) 0.0230(17) 0.0253(18) 0.0025(14) -0.0017(13) 0.0047(14)
C7 0.0248(17) 0.0293(18) 0.0228(17) -0.0069(14) 0.0057(13) 0.0051(14)
C25 0.0327(18) 0.0166(16) 0.0270(18) 0.0029(13) 0.0096(14) 0.0006(14)
C12 0.0167(15) 0.041(2) 0.0196(17) -0.0043(14) 0.0049(13) -0.0023(14)
C26 0.045(2) 0.0239(17) 0.0300(19) 0.0003(14) 0.0208(16) -0.0041(15)
C14 0.0253(17) 0.0208(16) 0.0198(16) -0.0017(13) 0.0064(13) -0.0053(13)
C16 0.0181(16) 0.0302(18) 0.0313(18) -0.0066(14) 0.0089(13) -0.0057(14)
C21 0.0211(17) 0.0357(19) 0.0312(19) 0.0028(15) 0.0007(14) 0.0068(15)
C31 0.100(3) 0.0243(19) 0.0201(19) -0.0050(15) 0.0093(19) 0.002(2)
C29 0.022(3) 0.028(4) 0.034(4) 0.004(3) 0.003(3) -0.007(3)
C29' 0.016(4) 0.023(5) 0.018(5) 0.001(4) -0.005(3) -0.005(3)
C30 0.030(2) 0.069(3) 0.112(4) -0.068(3) 0.029(2) -0.023(2)
C27 0.022(2) 0.092(3) 0.091(3) 0.059(3) 0.015(2) 0.018(2)
N8 0.0273(14) 0.0203(13) 0.0188(14) -0.0019(11) 0.0046(11) -0.0022(11)
N3 0.0164(13) 0.0225(13) 0.0187(13) 0.0002(11) 0.0045(10) -0.0011(10)
N4 0.0200(13) 0.0184(13) 0.0186(13) 0.0007(10) 0.0070(10) -0.0015(10)
N1 0.0171(13) 0.0198(13) 0.0202(13) -0.0015(11) 0.0069(10) 0.0001(10)
N2 0.0167(13) 0.0190(13) 0.0196(13) -0.0017(11) 0.0039(10) 0.0009(10)
N5 0.0222(14) 0.0215(13) 0.0201(14) 0.0040(11) 0.0067(11) -0.0019(11)
N7 0.0262(15) 0.0241(14) 0.0266(15) -0.0028(12) 0.0095(12) -0.0057(12)
N6 0.0219(13) 0.0188(13) 0.0217(14) -0.0014(11) 0.0084(11) -0.0024(11)
O15 0.0306(14) 0.0439(15) 0.0509(16) -0.0274(12) 0.0167(12) -0.0065(11)
O8 0.0296(12) 0.0364(13) 0.0209(12) -0.0023(10) 0.0032(9) 0.0147(10)
O18 0.0254(12) 0.0175(12) 0.0170(11) -0.0003(10) 0.0066(9) -0.0016(10)
O10 0.0228(11) 0.0226(11) 0.0260(12) 0.0080(9) 0.0050(9) -0.0016(9)
O9 0.0145(10) 0.0190(11) 0.0204(11) 0.0003(9) 0.0052(9) -0.0026(9)
O2 0.0242(11) 0.0221(11) 0.0181(11) -0.0005(9) 0.0081(9) -0.0043(9)
O4 0.0186(11) 0.0267(12) 0.0181(11) -0.0025(9) 0.0031(9) 0.0020(9)
O1 0.0170(10) 0.0226(11) 0.0161(11) 0.0011(9) 0.0044(8) -0.0016(8)
O17 0.0274(12) 0.0219(11) 0.0228(12) 0.0070(9) 0.0023(9) -0.0016(9)
O12 0.0155(11) 0.0236(11) 0.0215(11) -0.0025(9) 0.0042(8) 0.0003(9)
O13 0.0198(11) 0.0229(11) 0.0258(12) -0.0065(9) 0.0064(9) -0.0017(9)
O14 0.0275(12) 0.0226(12) 0.0286(13) -0.0035(10) 0.0125(10) 0.0023(9)
O7 0.0214(11) 0.0243(11) 0.0200(11) -0.0013(9) 0.0056(9) 0.0019(9)
O11 0.0262(12) 0.0262(12) 0.0176(11) 0.0040(9) 0.0029(9) -0.0047(9)
O6 0.0311(12) 0.0324(13) 0.0260(13) -0.0028(10) 0.0108(10) -0.0162(10)
O5 0.0228(12) 0.0240(11) 0.0222(12) -0.0007(9) 0.0076(9) -0.0052(9)
O16 0.0327(14) 0.0380(14) 0.0377(14) 0.0184(11) 0.0027(11) -0.0101(11)
O3 0.0246(11) 0.0209(11) 0.0185(11) -0.0025(9) 0.0044(9) 0.0045(9)
Ni1 0.01442(19) 0.0154(2) 0.0156(2) -0.00029(15) 0.00441(15) -0.00026(14)
Ni2 0.01410(19) 0.0184(2) 0.0152(2) -0.00115(15) 0.00358(15) -0.00059(15)
Ni3 0.0181(2) 0.0159(2) 0.0164(2) -0.00026(15) 0.00603(15) -0.00029(15)
Ni4 0.0199(2) 0.0168(2) 0.0154(2) 0.00010(15) 0.00356(16) -0.00206(15)
C28 0.034(2) 0.138(4) 0.058(3) 0.056(3) 0.028(2) 0.032(3)

loop_
_atom_type_symbol
_atom_type_description
_atom_type_scat_dispersion_real
_atom_type_scat_dispersion_imag
_atom_type_scat_source
C C 0.0033 0.0016 'International Tables Vol C Tables 4.2.6.8 and 6.1.1.4'
N N 0.0061 0.0033 'International Tables Vol C Tables 4.2.6.8 and 6.1.1.4'
O O 0.0106 0.0060 'International Tables Vol C Tables 4.2.6.8 and 6.1.1.4'
Ni Ni 0.3393 1.1124 'International Tables Vol C Tables 4.2.6.8 and 6.1.1.4'
H H 0.0000 0.0000 'International Tables Vol C Tables 4.2.6.8 and 6.1.1.4'

loop_
_geom_angle_atom_site_label_1
_geom_angle_atom_site_label_2
_geom_angle_atom_site_label_3
_geom_angle
O3 C2 O4 129.4(3)
O3 C2 H2A 115.3
O4 C2 H2A 115.3
O1 C1 O2 129.7(3)
O1 C1 H1A 115.2
O2 C1 H1A 115.2
N2 C8 C7 110.7(2)
N2 C8 H8A 109.5
C7 C8 H8A 109.5
N2 C8 H8B 109.5
C7 C8 H8B 109.5
H8A C8 H8B 108.1
O6 C3 O5 129.6(3)
O6 C3 H3A 115.2
O5 C3 H3A 115.2
N2 C9 H9A 109.5
N2 C9 H9B 109.5
H9A C9 H9B 109.5
N2 C9 H9C 109.5
H9A C9 H9C 109.5
H9B C9 H9C 109.5
O16 C20 O17 127.9(3)
O16 C20 H20 116.0
O17 C20 H20 116.0
N3 C13 C14 110.3(2)
N3 C13 H13A 109.6
C14 C13 H13A 109.6
N3 C13 H13B 109.6
C14 C13 H13B 109.6
H13A C13 H13B 108.1
O10 C17 O11 129.7(3)
O10 C17 H17 115.2
O11 C17 H17 115.2
N5 C23 C24 111.0(2)
N5 C23 H23A 109.4
C24 C23 H23A 109.4
N5 C23 H23B 109.4
C24 C23 H23B 109.4
H23A C23 H23B 108.0
O12 C18 O13 129.7(3)
O12 C18 H18 115.1
O13 C18 H18 115.1
N4 C15 H15A 109.5
N4 C15 H15B 109.5
H15A C15 H15B 109.5
N4 C15 H15C 109.5
H15A C15 H15C 109.5
H15B C15 H15C 109.5
N1 C5 H5A 109.5
N1 C5 H5B 109.5
H5A C5 H5B 109.5
N1 C5 H5C 109.5
H5A C5 H5C 109.5
H5B C5 H5C 109.5
N6 C24 C23 111.3(3)
N6 C24 H24A 109.4
C23 C24 H24A 109.4
N6 C24 H24B 109.4
C23 C24 H24B 109.4
H24A C24 H24B 108.0
N2 C10 H10A 109.5
N2 C10 H10B 109.5
H10A C10 H10B 109.5
N2 C10 H10C 109.5
H10A C10 H10C 109.5
H10B C10 H10C 109.5
N1 C6 H6A 109.5
N1 C6 H6B 109.5
H6A C6 H6B 109.5
N1 C6 H6C 109.5
H6A C6 H6C 109.5
H6B C6 H6C 109.5
N5 C22 H22A 109.5
N5 C22 H22B 109.5
H22A C22 H22B 109.5
N5 C22 H22C 109.5
H22A C22 H22C 109.5
H22B C22 H22C 109.5
O15 C19 O14 128.4(3)
O15 C19 H19 115.8
O14 C19 H19 115.8
N3 C11 H11A 109.5
N3 C11 H11B 109.5
H11A C11 H11B 109.5
N3 C11 H11C 109.5
H11A C11 H11C 109.5
H11B C11 H11C 109.5
N8 C32 H32A 109.5
N8 C32 H32B 109.5
H32A C32 H32B 109.5
N8 C32 H32C 109.5
H32A C32 H32C 109.5
H32B C32 H32C 109.5
O8 C4 O7 129.2(3)
O8 C4 H4A 115.4
O7 C4 H4A 115.4
N1 C7 C8 110.6(2)
N1 C7 H7A 109.5
C8 C7 H7A 109.5
N1 C7 H7B 109.5
C8 C7 H7B 109.5
H7A C7 H7B 108.1
N6 C25 H25A 109.5
N6 C25 H25B 109.5
H25A C25 H25B 109.5
N6 C25 H25C 109.5
H25A C25 H25C 109.5
H25B C25 H25C 109.5
N3 C12 H12A 109.5
N3 C12 H12B 109.5
H12A C12 H12B 109.5
N3 C12 H12C 109.5
H12A C12 H12C 109.5
H12B C12 H12C 109.5
N6 C26 H26A 109.5
N6 C26 H26B 109.5
H26A C26 H26B 109.5
N6 C26 H26C 109.5
H26A C26 H26C 109.5
H26B C26 H26C 109.5
N4 C14 C13 110.5(2)
N4 C14 H14A 109.5
C13 C14 H14A 109.5
N4 C14 H14B 109.5
C13 C14 H14B 109.5
H14A C14 H14B 108.1
N4 C16 H16A 109.5
N4 C16 H16B 109.5
H16A C16 H16B 109.5
N4 C16 H16C 109.5
H16A C16 H16C 109.5
H16B C16 H16C 109.5
N5 C21 H21A 109.5
N5 C21 H21B 109.5
H21A C21 H21B 109.5
N5 C21 H21C 109.5
H21A C21 H21C 109.5
H21B C21 H21C 109.5
N8 C31 H31A 109.5
N8 C31 H31B 109.5
H31A C31 H31B 109.5
N8 C31 H31C 109.5
H31A C31 H31C 109.5
H31B C31 H31C 109.5
C30 C29 N7 116.8(5)
C30 C29 H29A 108.1
N7 C29 H29A 108.1
C30 C29 H29B 108.1
N7 C29 H29B 108.1
H29A C29 H29B 107.3
C30 C29' N7 113.9(5)
C30 C29' H29C 108.8
N7 C29' H29C 108.8
C30 C29' H29D 108.8
N7 C29' H29D 108.8
H29C C29' H29D 107.7
C29 C30 N8 116.8(4)
C29' C30 N8 121.7(4)
C29 C30 H30A 108.1
N8 C30 H30A 108.1
C29 C30 H30B 108.1
N8 C30 H30B 108.1
H30A C30 H30B 107.3
N7 C27 H27A 109.5
N7 C27 H27B 109.5
H27A C27 H27B 109.5
N7 C27 H27C 109.5
H27A C27 H27C 109.5
H27B C27 H27C 109.5
C30 N8 C31 109.9(3)
C30 N8 C32 109.6(3)
C31 N8 C32 106.2(2)
C30 N8 Ni4 104.03(19)
C31 N8 Ni4 112.56(18)
C32 N8 Ni4 114.57(18)
C11 N3 C13 110.2(2)
C11 N3 C12 107.1(2)
C13 N3 C12 109.4(2)
C11 N3 Ni2 113.04(17)
C13 N3 Ni2 104.55(16)
C12 N3 Ni2 112.54(17)
C15 N4 C14 110.2(2)
C15 N4 C16 107.6(2)
C14 N4 C16 109.1(2)
C15 N4 Ni2 113.10(17)
C14 N4 Ni2 103.63(16)
C16 N4 Ni2 113.20(17)
C6 N1 C5 107.1(2)
C6 N1 C7 109.9(2)
C5 N1 C7 108.9(2)
C6 N1 Ni1 113.87(17)
C5 N1 Ni1 113.44(17)
C7 N1 Ni1 103.54(16)
C10 N2 C9 107.7(2)
C10 N2 C8 109.1(2)
C9 N2 C8 110.5(2)
C10 N2 Ni1 112.20(17)
C9 N2 Ni1 112.55(17)
C8 N2 Ni1 104.79(16)
C21 N5 C22 107.8(2)
C21 N5 C23 111.1(2)
C22 N5 C23 108.5(2)
C21 N5 Ni3 112.74(18)
C22 N5 Ni3 112.37(17)
C23 N5 Ni3 104.29(17)
C27 N7 C28 105.8(3)
C27 N7 C29' 92.1(4)
C28 N7 C29' 127.0(4)
C27 N7 C29 124.5(4)
C28 N7 C29 97.4(4)
C27 N7 Ni4 113.1(2)
C28 N7 Ni4 114.2(2)
C29' N7 Ni4 102.7(3)
C29 N7 Ni4 101.2(2)
C24 N6 C25 110.8(2)
C24 N6 C26 108.5(2)
C25 N6 C26 106.9(2)
C24 N6 Ni3 103.81(17)
C25 N6 Ni3 114.04(17)
C26 N6 Ni3 112.76(17)
Ni4 O18 Ni3 117.21(10)
Ni4 O18 H3 120(2)
Ni3 O18 H3 97(2)
Ni4 O18 H4 99(3)
Ni3 O18 H4 114(2)
H3 O18 H4 111(3)
C17 O10 Ni3 132.34(19)
Ni2 O9 Ni1 117.86(9)
Ni2 O9 H1 119(2)
Ni1 O9 H1 94(2)
Ni2 O9 H2 100(2)
Ni1 O9 H2 116(2)
H1 O9 H2 110(3)
C1 O2 Ni2 131.24(19)
C2 O4 Ni2 136.11(19)
C1 O1 Ni1 136.50(18)
C20 O17 Ni4 126.1(2)
C18 O12 Ni3 136.17(19)
C18 O13 Ni4 131.22(19)
C19 O14 Ni3 127.4(2)
C4 O7 Ni2 125.96(19)
C17 O11 Ni4 135.41(19)
C3 O5 Ni1 124.81(19)
C2 O3 Ni1 132.16(18)
O3 Ni1 O1 93.17(8)
O3 Ni1 O5 87.07(8)
O1 Ni1 O5 178.85(8)
O3 Ni1 O9 92.14(8)
O1 Ni1 O9 90.13(8)
O5 Ni1 O9 90.99(8)
O3 Ni1 N2 88.68(8)
O1 Ni1 N2 88.01(8)
O5 Ni1 N2 90.87(8)
O9 Ni1 N2 178.00(8)
O3 Ni1 N1 172.18(8)
O1 Ni1 N1 90.69(8)
O5 Ni1 N1 88.94(8)
O9 Ni1 N1 94.65(8)
N2 Ni1 N1 84.65(8)
O2 Ni2 O4 94.67(8)
O2 Ni2 O9 91.09(8)
O4 Ni2 O9 92.01(8)
O2 Ni2 O7 85.82(8)
O4 Ni2 O7 177.66(8)
O9 Ni2 O7 90.27(8)
O2 Ni2 N3 89.41(8)
O4 Ni2 N3 86.84(8)
O9 Ni2 N3 178.78(8)
O7 Ni2 N3 90.88(8)
O2 Ni2 N4 171.43(8)
O4 Ni2 N4 90.59(8)
O9 Ni2 N4 95.48(8)
O7 Ni2 N4 88.65(8)
N3 Ni2 N4 84.13(9)
O12 Ni3 O10 93.33(8)
O12 Ni3 O14 178.34(8)
O10 Ni3 O14 86.98(8)
O12 Ni3 O18 90.93(8)
O10 Ni3 O18 91.22(8)
O14 Ni3 O18 90.70(8)
O12 Ni3 N5 87.96(8)
O10 Ni3 N5 88.52(8)
O14 Ni3 N5 90.41(9)
O18 Ni3 N5 178.85(9)
O12 Ni3 N6 90.40(8)
O10 Ni3 N6 172.10(8)
O14 Ni3 N6 89.10(8)
O18 Ni3 N6 95.69(9)
N5 Ni3 N6 84.64(9)
O13 Ni4 O11 93.91(8)
O13 Ni4 O17 86.15(8)
O11 Ni4 O17 176.34(8)
O13 Ni4 O18 91.32(8)
O11 Ni4 O18 92.55(9)
O17 Ni4 O18 91.11(9)
O13 Ni4 N7 89.84(9)
O11 Ni4 N7 88.78(9)
O17 Ni4 N7 87.55(9)
O18 Ni4 N7 178.17(9)
O13 Ni4 N8 172.30(8)
O11 Ni4 N8 91.10(8)
O17 Ni4 N8 88.48(8)
O18 Ni4 N8 94.31(9)
N7 Ni4 N8 84.41(9)
N7 C28 H28A 109.5
N7 C28 H28B 109.5
H28A C28 H28B 109.5
N7 C28 H28C 109.5
H28A C28 H28C 109.5
H28B C28 H28C 109.5

loop_
_geom_bond_atom_site_label_1
_geom_bond_atom_site_label_2
_geom_bond_distance
C2 O3 1.249(3)
C2 O4 1.251(3)
C2 H2A 0.9300
C1 O1 1.246(3)
C1 O2 1.249(3)
C1 H1A 0.9300
C8 N2 1.481(3)
C8 C7 1.507(4)
C8 H8A 0.9700
C8 H8B 0.9700
C3 O6 1.228(3)
C3 O5 1.248(3)
C3 H3A 0.9300
C9 N2 1.473(4)
C9 H9A 0.9600
C9 H9B 0.9600
C9 H9C 0.9600
C20 O16 1.244(4)
C20 O17 1.251(4)
C20 H20 0.9300
C13 N3 1.478(3)
C13 C14 1.517(4)
C13 H13A 0.9700
C13 H13B 0.9700
C17 O10 1.241(3)
C17 O11 1.252(3)
C17 H17 0.9300
C23 N5 1.486(4)
C23 C24 1.499(4)
C23 H23A 0.9700
C23 H23B 0.9700
C18 O12 1.246(3)
C18 O13 1.252(3)
C18 H18 0.9300
C15 N4 1.473(3)
C15 H15A 0.9600
C15 H15B 0.9600
C15 H15C 0.9600
C5 N1 1.478(3)
C5 H5A 0.9600
C5 H5B 0.9600
C5 H5C 0.9600
C24 N6 1.474(4)
C24 H24A 0.9700
C24 H24B 0.9700
C10 N2 1.468(3)
C10 H10A 0.9600
C10 H10B 0.9600
C10 H10C 0.9600
C6 N1 1.476(3)
C6 H6A 0.9600
C6 H6B 0.9600
C6 H6C 0.9600
C22 N5 1.469(4)
C22 H22A 0.9600
C22 H22B 0.9600
C22 H22C 0.9600
C19 O15 1.242(4)
C19 O14 1.248(4)
C19 H19 0.9300
C11 N3 1.477(4)
C11 H11A 0.9600
C11 H11B 0.9600
C11 H11C 0.9600
C32 N8 1.476(4)
C32 H32A 0.9600
C32 H32B 0.9600
C32 H32C 0.9600
C4 O8 1.237(3)
C4 O7 1.256(3)
C4 H4A 0.9300
C7 N1 1.492(4)
C7 H7A 0.9700
C7 H7B 0.9700
C25 N6 1.479(3)
C25 H25A 0.9600
C25 H25B 0.9600
C25 H25C 0.9600
C12 N3 1.482(4)
C12 H12A 0.9600
C12 H12B 0.9600
C12 H12C 0.9600
C26 N6 1.486(4)
C26 H26A 0.9600
C26 H26B 0.9600
C26 H26C 0.9600
C14 N4 1.484(3)
C14 H14A 0.9700
C14 H14B 0.9700
C16 N4 1.484(3)
C16 H16A 0.9600
C16 H16B 0.9600
C16 H16C 0.9600
C21 N5 1.468(4)
C21 H21A 0.9600
C21 H21B 0.9600
C21 H21C 0.9600
C31 N8 1.472(4)
C31 H31A 0.9600
C31 H31B 0.9600
C31 H31C 0.9600
C29 C30 1.351(6)
C29 N7 1.513(6)
C29 H29A 0.9700
C29 H29B 0.9700
C29' C30 1.402(8)
C29' N7 1.508(7)
C29' H29C 0.9700
C29' H29D 0.9700
C30 N8 1.453(4)
C30 H30A 0.9700
C30 H30B 0.9700
C27 N7 1.442(4)
C27 H27A 0.9600
C27 H27B 0.9600
C27 H27C 0.9600
N8 Ni4 2.174(2)
N3 Ni2 2.155(2)
N4 Ni2 2.186(2)
N1 Ni1 2.156(2)
N2 Ni1 2.152(2)
N5 Ni3 2.148(2)
N7 C28 1.460(4)
N7 Ni4 2.165(2)
N6 Ni3 2.161(2)
O18 Ni4 2.102(2)
O18 Ni3 2.116(2)
O18 H3 1.00(4)
O18 H4 0.79(3)
O10 Ni3 2.0363(19)
O9 Ni2 2.091(2)
O9 Ni1 2.1115(19)
O9 H1 0.937(18)
O9 H2 0.959(18)
O2 Ni2 2.0368(19)
O4 Ni2 2.0414(19)
O1 Ni1 2.0369(19)
O17 Ni4 2.0910(19)
O12 Ni3 2.0346(19)
O13 Ni4 2.0345(19)
O14 Ni3 2.073(2)
O7 Ni2 2.0957(19)
O11 Ni4 2.0361(19)
O5 Ni1 2.0850(19)
O3 Ni1 2.0325(19)
C28 H28A 0.9600
C28 H28B 0.9600
C28 H28C 0.9600

loop_
_geom_torsion_atom_site_label_1
_geom_torsion_atom_site_label_2
_geom_torsion_atom_site_label_3
_geom_torsion_atom_site_label_4
_geom_torsion
N5 C23 C24 N6 58.7(3)
N2 C8 C7 N1 -59.2(3)
N3 C13 C14 N4 -60.6(3)
N7 C29 C30 C29' -57.9(6)
N7 C29 C30 N8 50.4(8)
N7 C29' C30 C29 56.1(6)
N7 C29' C30 N8 -39.2(9)
C29 C30 N8 C31 -151.7(5)
C29' C30 N8 C31 -105.5(6)
C29 C30 N8 C32 91.9(5)
C29' C30 N8 C32 138.2(6)
C29 C30 N8 Ni4 -31.0(5)
C29' C30 N8 Ni4 15.3(6)
C14 C13 N3 C11 -78.8(3)
C14 C13 N3 C12 163.7(2)
C14 C13 N3 Ni2 43.0(2)
C13 C14 N4 C15 -79.5(3)
C13 C14 N4 C16 162.6(2)
C13 C14 N4 Ni2 41.7(2)
C8 C7 N1 C6 -78.8(3)
C8 C7 N1 C5 164.2(2)
C8 C7 N1 Ni1 43.2(3)
C7 C8 N2 C10 160.2(2)
C7 C8 N2 C9 -81.6(3)
C7 C8 N2 Ni1 39.9(3)
C24 C23 N5 C21 81.4(3)
C24 C23 N5 C22 -160.2(2)
C24 C23 N5 Ni3 -40.3(3)
C30 C29' N7 C27 152.6(6)
C30 C29' N7 C28 -95.8(6)
C30 C29' N7 C29 -53.4(6)
C30 C29' N7 Ni4 38.3(7)
C30 C29 N7 C27 90.7(6)
C30 C29 N7 C28 -154.3(5)
C30 C29 N7 C29' 58.6(7)
C30 C29 N7 Ni4 -37.7(6)
C23 C24 N6 C25 81.1(3)
C23 C24 N6 C26 -161.9(3)
C23 C24 N6 Ni3 -41.7(3)
O11 C17 O10 Ni3 12.0(5)
O1 C1 O2 Ni2 -0.4(4)
O3 C2 O4 Ni2 0.6(5)
O2 C1 O1 Ni1 -13.8(5)
O16 C20 O17 Ni4 9.6(5)
O13 C18 O12 Ni3 15.1(5)
O12 C18 O13 Ni4 1.0(5)
O15 C19 O14 Ni3 3.7(5)
O8 C4 O7 Ni2 -10.3(5)
O10 C17 O11 Ni4 3.7(5)
O6 C3 O5 Ni1 -6.7(4)
O4 C2 O3 Ni1 -11.5(5)
